data_2219804
loop_
_publ_author_name
'Li, Ai-Ke'
'Chen, Jian-Xin'
'Zheng, Li-Qun'
'Zhu, Mei-Ping'
'Zhang, Li'

_publ_section_title
;
 6-(2-Fluorophenyl)-5,6-dihydrobenzimidazolo[1,2-<i>c</i>]quinazoline
;
_journal_coeditor_code CI2668
_journal_issue 11
_journal_name_full 'Acta Crystallographica Section E'
_journal_page_first o2097
_journal_paper_doi 10.1107/S1600536808031875
_journal_volume 64
_journal_year 2008
_chemical_formula_iupac 'C20 H14 F N3'
_chemical_formula_moiety 'C20 H14 F N3'
_chemical_formula_sum 'C20 H14 F N3'
_chemical_formula_weight 315.34
_chemical_name_systematic
;
6-(2-Fluorophenyl)-5,6-dihydrobenzimidazolo[1,2-<i>c</i>]quinazoline
;
_space_group_IT_number 14
_symmetry_cell_setting monoclinic
_symmetry_space_group_name_Hall '-P 2ybc'
_symmetry_space_group_name_H-M 'P 1 21/c 1'
_atom_sites_solution_hydrogens geom
_atom_sites_solution_primary direct
_atom_sites_solution_secondary difmap
_audit_creation_method SHELXL-97
_cell_angle_alpha 90.00
_cell_angle_beta 99.78(3)
_cell_angle_gamma 90.00
_cell_formula_units_Z 4
_cell_length_a 8.7344(17)
_cell_length_b 13.623(3)
_cell_length_c 13.356(3)
_cell_measurement_reflns_used 3589
_cell_measurement_temperature 298(2)
_cell_measurement_theta_max 27.48
_cell_measurement_theta_min 3.00
_cell_volume 1566.1(6)
_computing_cell_refinement 'RAPID-AUTO (Rigaku, 1998)'
_computing_data_collection 'RAPID-AUTO (Rigaku, 1998)'
_computing_data_reduction 'RAPID-AUTO (Rigaku, 1998)'
_computing_molecular_graphics 'SHELXTL/PC (Sheldrick, 2008)'
_computing_publication_material 'SHELXL97 (Sheldrick, 2008)'
_computing_structure_refinement 'SHELXL97 (Sheldrick, 2008)'
_computing_structure_solution 'SHELXS97 (Sheldrick, 2008)'
_diffrn_ambient_temperature 298(2)
_diffrn_measured_fraction_theta_full 0.999
_diffrn_measured_fraction_theta_max 0.999
_diffrn_measurement_device_type 'Rigaku Weissenberg IP'
_diffrn_measurement_method '\f and \w'
_diffrn_radiation_monochromator graphite
_diffrn_radiation_source 'sealed tube'
_diffrn_radiation_type MoK\a
_diffrn_radiation_wavelength 0.71073
_diffrn_reflns_av_R_equivalents 0.0346
_diffrn_reflns_av_sigmaI/netI 0.0310
_diffrn_reflns_limit_h_max 11
_diffrn_reflns_limit_h_min -11
_diffrn_reflns_limit_k_max 16
_diffrn_reflns_limit_k_min -17
_diffrn_reflns_limit_l_max 17
_diffrn_reflns_limit_l_min -17
_diffrn_reflns_number 15171
_diffrn_reflns_theta_full 27.48
_diffrn_reflns_theta_max 27.48
_diffrn_reflns_theta_min 3.00
_diffrn_standards_decay_% 0
_diffrn_standards_interval_count 'not measured'
_diffrn_standards_interval_time 'not measured'
_diffrn_standards_number 0
_exptl_absorpt_coefficient_mu 0.089
_exptl_absorpt_correction_T_max 0.991
_exptl_absorpt_correction_T_min 0.899
_exptl_absorpt_correction_type multi-scan
_exptl_absorpt_process_details '(RAPID-AUTO; Rigaku, 1998)'
_exptl_crystal_colour brown
_exptl_crystal_density_diffrn 1.337
_exptl_crystal_density_method 'not measured'
_exptl_crystal_description chunk
_exptl_crystal_F_000 656
_exptl_crystal_size_max 0.23
_exptl_crystal_size_mid 0.21
_exptl_crystal_size_min 0.15
_refine_diff_density_max 0.329
_refine_diff_density_min -0.307
_refine_ls_extinction_method none
_refine_ls_goodness_of_fit_ref 1.058
_refine_ls_hydrogen_treatment constr
_refine_ls_matrix_type full
_refine_ls_number_parameters 217
_refine_ls_number_reflns 3591
_refine_ls_number_restraints 0
_refine_ls_restrained_S_all 1.058
_refine_ls_R_factor_all 0.0869
_refine_ls_R_factor_gt 0.0544
_refine_ls_shift/su_max 0.001
_refine_ls_shift/su_mean 0.000
_refine_ls_structure_factor_coef Fsqd
_refine_ls_weighting_details 'calc w=1/[\s^2^(Fo^2^)+(0.0751P)^2^+0.2459P] where P=(Fo^2^+2Fc^2^)/3'
_refine_ls_weighting_scheme calc
_refine_ls_wR_factor_gt 0.1452
_refine_ls_wR_factor_ref 0.1596
_reflns_number_gt 2286
_reflns_number_total 3591
_reflns_threshold_expression I>2\s(I)
_cod_data_source_file ci2668.cif
_cod_data_source_block I
_cod_original_sg_symbol_H-M 'P 21/c'
_cod_database_code 2219804
_cod_database_fobs_code 2219804

loop_
_symmetry_equiv_pos_as_xyz
'x, y, z'
'-x, y+1/2, -z+1/2'
'-x, -y, -z'
'x, -y-1/2, z-1/2'

loop_
_atom_site_type_symbol
_atom_site_label
_atom_site_fract_x
_atom_site_fract_y
_atom_site_fract_z
_atom_site_U_iso_or_equiv
_atom_site_adp_type
_atom_site_calc_flag
_atom_site_refinement_flags
_atom_site_occupancy
F F1 0.22484(19) 0.16127(14) 0.15884(10) 0.1072(6) Uani d . 1
N N1 0.51477(19) 0.25468(13) 0.34079(11) 0.0606(5) Uani d . 1
H H1A 0.5498 0.2553 0.2844 0.073 Uiso calc R 1
N N2 0.41799(18) 0.15511(12) 0.45924(10) 0.0519(4) Uani d . 1
N N3 0.4822(2) 0.16940(12) 0.62780(11) 0.0571(4) Uani d . 1
C C1 0.4941(2) 0.20758(14) 0.53935(12) 0.0500(4) Uani d . 1
C C2 0.3860(2) 0.08770(15) 0.60402(14) 0.0553(5) Uani d . 1
C C3 0.3286(3) 0.02189(17) 0.66787(16) 0.0698(6) Uani d . 1
H H3B 0.3564 0.0268 0.7381 0.084 Uiso calc R 1
C C4 0.2299(3) -0.05068(18) 0.62477(19) 0.0769(6) Uani d . 1
H H4A 0.1894 -0.0949 0.6664 0.092 Uiso calc R 1
C C5 0.1893(3) -0.05921(18) 0.5196(2) 0.0793(7) Uani d . 1
H H5A 0.1232 -0.1095 0.4924 0.095 Uiso calc R 1
C C6 0.2453(3) 0.00545(16) 0.45505(17) 0.0671(6) Uani d . 1
H H6A 0.2180 0.0003 0.3848 0.081 Uiso calc R 1
C C7 0.3436(2) 0.07804(14) 0.49963(14) 0.0541(5) Uani d . 1
C C8 0.5723(2) 0.29641(14) 0.51872(13) 0.0517(4) Uani d . 1
C C9 0.5753(2) 0.31982(15) 0.41612(13) 0.0523(5) Uani d . 1
C C10 0.6471(3) 0.40634(17) 0.39484(16) 0.0646(6) Uani d . 1
H H10A 0.6476 0.4239 0.3276 0.077 Uiso calc R 1
C C11 0.7168(3) 0.46590(18) 0.47110(19) 0.0747(6) Uani d . 1
H H11A 0.7660 0.5230 0.4551 0.090 Uiso calc R 1
C C12 0.7158(3) 0.44306(17) 0.57132(18) 0.0736(6) Uani d . 1
H H12A 0.7646 0.4842 0.6225 0.088 Uiso calc R 1
C C13 0.6429(3) 0.35968(15) 0.59553(15) 0.0621(5) Uani d . 1
H H13A 0.6401 0.3450 0.6632 0.075 Uiso calc R 1
C C14 0.3936(2) 0.18490(15) 0.35345(12) 0.0528(5) Uani d . 1
H H14A 0.4050 0.1270 0.3119 0.063 Uiso calc R 1
C C15 0.2318(2) 0.22592(14) 0.32082(13) 0.0522(5) Uani d . 1
C C16 0.1535(3) 0.21340(17) 0.22401(16) 0.0668(6) Uani d . 1
C C17 0.0088(3) 0.2507(2) 0.1890(2) 0.0894(8) Uani d . 1
H H17A -0.0400 0.2398 0.1224 0.107 Uiso calc R 1
C C18 -0.0614(3) 0.3038(2) 0.2538(3) 0.0944(8) Uani d . 1
H H18A -0.1598 0.3297 0.2317 0.113 Uiso calc R 1
C C19 0.0113(3) 0.3198(2) 0.3516(2) 0.0937(8) Uani d . 1
H H19A -0.0373 0.3570 0.3955 0.112 Uiso calc R 1
C C20 0.1567(3) 0.28070(19) 0.38496(18) 0.0762(7) Uani d . 1
H H20A 0.2051 0.2913 0.4517 0.091 Uiso calc R 1

loop_
_atom_site_aniso_label
_atom_site_aniso_U_11
_atom_site_aniso_U_22
_atom_site_aniso_U_33
_atom_site_aniso_U_12
_atom_site_aniso_U_13
_atom_site_aniso_U_23
F1 0.1146(12) 0.1504(14) 0.0498(8) 0.0203(11) -0.0054(7) -0.0329(8)
N1 0.0651(10) 0.0853(12) 0.0328(7) 0.0036(9) 0.0128(7) 0.0029(7)
N2 0.0612(9) 0.0631(9) 0.0304(7) 0.0075(8) 0.0047(6) 0.0008(6)
N3 0.0700(10) 0.0691(10) 0.0320(8) 0.0019(9) 0.0081(7) 0.0012(7)
C1 0.0579(10) 0.0610(11) 0.0305(8) 0.0078(9) 0.0056(7) -0.0013(7)
C2 0.0646(12) 0.0598(11) 0.0414(10) 0.0055(10) 0.0088(8) 0.0028(8)
C3 0.0853(15) 0.0752(14) 0.0496(11) -0.0042(12) 0.0131(10) 0.0088(10)
C4 0.0859(16) 0.0714(14) 0.0734(15) -0.0053(13) 0.0136(12) 0.0156(12)
C5 0.0819(16) 0.0672(13) 0.0852(18) -0.0053(12) 0.0033(13) -0.0018(13)
C6 0.0759(14) 0.0694(13) 0.0521(11) 0.0037(11) -0.0002(10) -0.0035(10)
C7 0.0595(11) 0.0560(10) 0.0456(10) 0.0079(9) 0.0057(8) 0.0000(8)
C8 0.0566(10) 0.0591(11) 0.0406(9) 0.0083(9) 0.0113(8) 0.0024(8)
C9 0.0507(10) 0.0679(12) 0.0391(9) 0.0131(9) 0.0100(8) 0.0030(8)
C10 0.0688(13) 0.0753(13) 0.0530(12) 0.0096(11) 0.0205(10) 0.0159(10)
C11 0.0840(16) 0.0704(14) 0.0751(15) -0.0008(12) 0.0290(13) 0.0086(12)
C12 0.0897(16) 0.0698(13) 0.0639(14) -0.0097(13) 0.0202(12) -0.0090(11)
C13 0.0754(13) 0.0693(13) 0.0427(10) -0.0020(11) 0.0131(9) -0.0044(9)
C14 0.0653(11) 0.0648(11) 0.0270(8) 0.0133(10) 0.0041(7) -0.0026(8)
C15 0.0587(11) 0.0567(10) 0.0392(9) 0.0054(9) 0.0026(8) -0.0002(8)
C16 0.0716(14) 0.0800(14) 0.0444(10) 0.0017(11) -0.0027(9) -0.0029(10)
C17 0.0748(16) 0.114(2) 0.0674(15) 0.0012(15) -0.0206(13) 0.0111(15)
C18 0.0635(15) 0.103(2) 0.110(2) 0.0173(15) -0.0057(15) 0.0153(18)
C19 0.0721(16) 0.106(2) 0.101(2) 0.0296(15) 0.0072(15) -0.0133(16)
C20 0.0701(14) 0.0927(16) 0.0630(14) 0.0226(13) 0.0031(11) -0.0155(12)

loop_
_atom_type_symbol
_atom_type_description
_atom_type_scat_dispersion_real
_atom_type_scat_dispersion_imag
_atom_type_scat_source
C C 0.0033 0.0016 'International Tables Vol C Tables 4.2.6.8 and 6.1.1.4'
H H 0.0000 0.0000 'International Tables Vol C Tables 4.2.6.8 and 6.1.1.4'
N N 0.0061 0.0033 'International Tables Vol C Tables 4.2.6.8 and 6.1.1.4'
F F 0.0171 0.0103 'International Tables Vol C Tables 4.2.6.8 and 6.1.1.4'

loop_
_geom_angle_atom_site_label_1
_geom_angle_atom_site_label_2
_geom_angle_atom_site_label_3
_geom_angle
_geom_angle_publ_flag
C9 N1 C14 122.21(14) no
C9 N1 H1A 118.9 no
C14 N1 H1A 118.9 no
C1 N2 C7 106.81(14) no
C1 N2 C14 126.12(16) no
C7 N2 C14 126.01(16) no
C1 N3 C2 104.34(15) no
N3 C1 N2 113.37(17) no
N3 C1 C8 128.24(17) no
N2 C1 C8 118.36(15) no
C7 C2 C3 119.58(19) no
C7 C2 N3 110.58(16) no
C3 C2 N3 129.82(18) no
C4 C3 C2 118.3(2) no
C4 C3 H3B 120.8 no
C2 C3 H3B 120.8 no
C3 C4 C5 121.1(2) no
C3 C4 H4A 119.4 no
C5 C4 H4A 119.4 no
C6 C5 C4 121.4(2) no
C6 C5 H5A 119.3 no
C4 C5 H5A 119.3 no
C7 C6 C5 116.7(2) no
C7 C6 H6A 121.6 no
C5 C6 H6A 121.6 no
C6 C7 C2 122.92(19) no
C6 C7 N2 132.26(18) no
C2 C7 N2 104.81(17) no
C13 C8 C9 119.59(19) no
C13 C8 C1 122.78(16) no
C9 C8 C1 117.62(17) no
N1 C9 C10 121.90(17) no
N1 C9 C8 119.68(18) no
C10 C9 C8 118.33(19) no
C11 C10 C9 120.87(19) no
C11 C10 H10A 119.6 no
C9 C10 H10A 119.6 no
C10 C11 C12 121.1(2) no
C10 C11 H11A 119.4 no
C12 C11 H11A 119.4 no
C13 C12 C11 119.9(2) no
C13 C12 H12A 120.1 no
C11 C12 H12A 120.1 no
C12 C13 C8 120.18(19) no
C12 C13 H13A 119.9 no
C8 C13 H13A 119.9 no
N2 C14 N1 107.87(15) no
N2 C14 C15 111.05(14) no
N1 C14 C15 112.81(16) no
N2 C14 H14A 108.3 no
N1 C14 H14A 108.3 no
C15 C14 H14A 108.3 no
C16 C15 C20 116.13(19) no
C16 C15 C14 121.23(17) no
C20 C15 C14 122.60(17) no
F1 C16 C15 117.59(19) no
F1 C16 C17 118.3(2) no
C15 C16 C17 124.1(2) no
C18 C17 C16 118.2(2) no
C18 C17 H17A 120.9 no
C16 C17 H17A 120.9 no
C17 C18 C19 120.6(2) no
C17 C18 H18A 119.7 no
C19 C18 H18A 119.7 no
C18 C19 C20 119.9(3) no
C18 C19 H19A 120.1 no
C20 C19 H19A 120.1 no
C19 C20 C15 121.1(2) no
C19 C20 H20A 119.5 no
C15 C20 H20A 119.5 no

loop_
_geom_bond_atom_site_label_1
_geom_bond_atom_site_label_2
_geom_bond_distance
_geom_bond_publ_flag
F1 C16 1.354(3) ?
N1 C9 1.378(3) ?
N1 C14 1.454(3) ?
N1 H1A 0.8600 no
N2 C1 1.362(2) ?
N2 C7 1.391(2) ?
N2 C14 1.451(2) ?
N3 C1 1.311(2) ?
N3 C2 1.398(3) ?
C1 C8 1.439(3) ?
C2 C7 1.387(3) no
C2 C3 1.388(3) no
C3 C4 1.372(3) no
C3 H3B 0.93 no
C4 C5 1.394(3) no
C4 H4A 0.93 no
C5 C6 1.378(3) no
C5 H5A 0.93 no
C6 C7 1.377(3) no
C6 H6A 0.93 no
C8 C13 1.400(3) no
C8 C9 1.412(2) no
C9 C10 1.387(3) no
C10 C11 1.362(3) no
C10 H10A 0.93 no
C11 C12 1.376(3) no
C11 H11A 0.93 no
C12 C13 1.368(3) no
C12 H12A 0.93 no
C13 H13A 0.93 no
C14 C15 1.514(3) no
C14 H14A 0.98 no
C15 C16 1.367(3) no
C15 C20 1.382(3) no
C16 C17 1.369(3) no
C17 C18 1.352(4) no
C17 H17A 0.93 no
C18 C19 1.370(4) no
C18 H18A 0.93 no
C19 C20 1.380(3) no
C19 H19A 0.93 no
C20 H20A 0.93 no

loop_
_geom_hbond_atom_site_label_D
_geom_hbond_atom_site_label_H
_geom_hbond_atom_site_label_A
_geom_hbond_site_symmetry_A
_geom_hbond_distance_DH
_geom_hbond_distance_HA
_geom_hbond_distance_DA
_geom_hbond_angle_DHA
N1 H1A N3 4_565 0.86 2.31 2.995(2) 136
C11 H11A F1 2_655 0.93 2.43 3.264(3) 149

loop_
_geom_torsion_atom_site_label_1
_geom_torsion_atom_site_label_2
_geom_torsion_atom_site_label_3
_geom_torsion_atom_site_label_4
_geom_torsion
_geom_torsion_publ_flag
C2 N3 C1 N2 -2.4(2) no
C2 N3 C1 C8 176.00(18) no
C7 N2 C1 N3 3.0(2) no
C14 N2 C1 N3 171.79(16) no
C7 N2 C1 C8 -175.55(15) no
C14 N2 C1 C8 -6.8(3) no
C1 N3 C2 C7 0.9(2) no
C1 N3 C2 C3 -177.1(2) no
C7 C2 C3 C4 -0.5(3) no
N3 C2 C3 C4 177.4(2) no
C2 C3 C4 C5 0.8(4) no
C3 C4 C5 C6 -0.7(4) no
C4 C5 C6 C7 0.4(3) no
C5 C6 C7 C2 -0.2(3) no
C5 C6 C7 N2 -178.7(2) no
C3 C2 C7 C6 0.2(3) no
N3 C2 C7 C6 -178.02(19) no
C3 C2 C7 N2 179.11(18) no
N3 C2 C7 N2 0.9(2) no
C1 N2 C7 C6 176.5(2) no
C14 N2 C7 C6 7.7(3) no
C1 N2 C7 C2 -2.2(2) no
C14 N2 C7 C2 -171.00(16) no
N3 C1 C8 C13 -3.7(3) no
N2 C1 C8 C13 174.62(18) no
N3 C1 C8 C9 176.94(18) no
N2 C1 C8 C9 -4.7(3) no
C14 N1 C9 C10 -157.02(18) no
C14 N1 C9 C8 26.4(3) no
C13 C8 C9 N1 175.87(18) no
C1 C8 C9 N1 -4.8(3) no
C13 C8 C9 C10 -0.8(3) no
C1 C8 C9 C10 178.52(16) no
N1 C9 C10 C11 -174.8(2) no
C8 C9 C10 C11 1.8(3) no
C9 C10 C11 C12 -1.2(4) no
C10 C11 C12 C13 -0.5(4) no
C11 C12 C13 C8 1.4(3) no
C9 C8 C13 C12 -0.8(3) no
C1 C8 C13 C12 179.9(2) no
C1 N2 C14 N1 24.3(2) no
C7 N2 C14 N1 -168.98(16) no
C1 N2 C14 C15 -99.8(2) no
C7 N2 C14 C15 66.9(2) no
C9 N1 C14 N2 -33.8(2) no
C9 N1 C14 C15 89.2(2) no
N2 C14 C15 C16 -146.77(19) no
N1 C14 C15 C16 92.0(2) no
N2 C14 C15 C20 35.6(3) no
N1 C14 C15 C20 -85.7(2) no
C20 C15 C16 F1 179.1(2) no
C14 C15 C16 F1 1.3(3) no
C20 C15 C16 C17 -0.5(4) no
C14 C15 C16 C17 -178.3(2) no
F1 C16 C17 C18 -179.1(2) no
C15 C16 C17 C18 0.4(4) no
C16 C17 C18 C19 0.2(4) no
C17 C18 C19 C20 -0.7(5) no
C18 C19 C20 C15 0.6(4) no
C16 C15 C20 C19 0.0(4) no
C14 C15 C20 C19 177.7(2) no

loop_
_cod_related_entry_id
_cod_related_entry_database
_cod_related_entry_code
1 ChemSpider 11991727
